data_7701633
loop_
_publ_author_name
'Seifert, Tim P.'
'Bestgen, Sebastian'
'Feuerstein, Thomas J.'
'Lebedkin, Sergei'
'Kr\"amer, Felix'
'Fengler, Christian'
'Gamer, Michael T.'
'Kappes, Manfred M.'
'Roesky, Peter W.'

_publ_section_title
;
 Phosphine-substituted 1,2,3-triazoles as P,C- and P,N-ligands for
 photoluminescent coinage metal complexes.
;
_journal_issue 41
_journal_name_full 'Dalton transactions (Cambridge, England : 2003)'
_journal_page_first 15427
_journal_page_last 15434
_journal_paper_doi 10.1039/c9dt01239g
_journal_volume 48
_journal_year 2019
_chemical_formula_moiety 'C21 H18 Au Cl N3 P, 0.65(C1 H2 Cl2), 0.35(C4 H8 S)'
_chemical_formula_sum 'C23.05 H22.1 Au Cl2.3 N3 P S0.35'
_chemical_formula_weight 661.83
_space_group_crystal_system trigonal
_space_group_IT_number 152
_space_group_name_Hall 'P 31 2"'
_space_group_name_H-M_alt 'P 31 2 1'
_atom_sites_solution_hydrogens geom
_audit_creation_date 2019-04-17
_audit_creation_method
;
Olex2 1.2
(compiled 2018.05.29 svn.r3508 for OlexSys, GUI svn.r5506)
;
_audit_update_record
;
2019-04-18 deposited with the CCDC.	2019-05-03 downloaded from the CCDC.
;
_cell_angle_alpha 90
_cell_angle_beta 90
_cell_angle_gamma 120
_cell_formula_units_Z 6
_cell_length_a 10.9905(2)
_cell_length_b 10.9905(2)
_cell_length_c 34.6093(8)
_cell_measurement_reflns_used 23581
_cell_measurement_temperature 100
_cell_measurement_theta_max 28.85
_cell_measurement_theta_min 1.77
_cell_volume 3620.41(13)
_computing_cell_refinement
;
X-Area Recipe 1.33.0.0 (STOE, 2015)
PLATON (A.L.Spek, 2009)
;
_computing_data_collection 'X-Area Pilatus3_SV 1.31.150.0 (STOE, 2018)'
_computing_data_reduction
;
X-Area Integrate 1.73.1.0 (STOE, 2018)
X-Area LANA 1.73.2.0 (STOE, 2018)
PLATON (A.L.Spek, 2009)
;
_computing_molecular_graphics 'Diamond 4, Olex2 (Dolomanov et al., 2009)'
_computing_publication_material
;
STOE & Cie GmbH, X-Area, software package for collecting single-crystal or
multi-domain crystal data on STOE area-detector diffractometers, for image 
processing, for the correction and scaling of reflection intensities and 
for outlier rejection, version 1.84, Darmstadt 2018
MS Word (Microsoft)
Olex2 (Dolomanov et al., 2009)
;
_computing_structure_refinement 'SHELXL-2018/3 (Sheldrick, 2015)'
_computing_structure_solution 'SHELXS-2018/3 (Sheldrick, 2015)'
_diffrn_ambient_temperature 100
_diffrn_detector Pilatus100K
_diffrn_detector_area_resol_mean 5.81
_diffrn_detector_type 'DECTRIS PILATUS 100K'
_diffrn_measured_fraction_theta_full 1.000
_diffrn_measured_fraction_theta_max 0.914
_diffrn_measurement_details
;
 883 frames, detector distance = 80 mm
;
_diffrn_measurement_device 'Eulerian 4-circle diffractometer'
_diffrn_measurement_device_type 'STOE STADIVARI'
_diffrn_measurement_method 'rotation method, \w scans'
_diffrn_radiation_collimation '0.5 mm diameter, monocapillary'
_diffrn_radiation_monochromator 'plane graphite'
_diffrn_radiation_polarisn_norm 0
_diffrn_radiation_probe x-ray
_diffrn_radiation_type MoK\a
_diffrn_radiation_wavelength 0.71073
_diffrn_reflns_av_R_equivalents 0.0425
_diffrn_reflns_av_unetI/netI 0.0454
_diffrn_reflns_Laue_measured_fraction_full 1.000
_diffrn_reflns_Laue_measured_fraction_max 0.914
_diffrn_reflns_limit_h_max 13
_diffrn_reflns_limit_h_min -13
_diffrn_reflns_limit_k_max 12
_diffrn_reflns_limit_k_min -12
_diffrn_reflns_limit_l_max 46
_diffrn_reflns_limit_l_min -45
_diffrn_reflns_number 22207
_diffrn_reflns_point_group_measured_fraction_full 0.999
_diffrn_reflns_point_group_measured_fraction_max 0.896
_diffrn_reflns_theta_full 26.000
_diffrn_reflns_theta_max 28.970
_diffrn_reflns_theta_min 1.765
_diffrn_source 'Mo LFF Sealed Tube'
_diffrn_source_current 1.000
_diffrn_source_power 0.050
_diffrn_source_voltage 50
_exptl_absorpt_coefficient_mu 6.462
_exptl_absorpt_correction_T_max 0.4509
_exptl_absorpt_correction_T_min 0.0019
_exptl_absorpt_correction_type multi-scan
_exptl_absorpt_process_details
;
STOE X-Red32, absorption correction by Gaussian integration, analogous to
P. Coppens, "Crystallographic Computing", Munksgaard, Copenhagen (1970), 255 - 270.
Afterwards scaling of reflection intensities was performed within STOE LANA.
J. Koziskova, F. Hahn, J. Richter, J. Kozisek, "Comparison of different
absorption corrections on the model structure of tetrakis(\m~2~-acetato)-
diaqua-di-copper(II)", Acta Chimica Slovaca, vol. 9, no. 2, 2016, pp. 136 - 140.
;
_exptl_crystal_colour colourless
_exptl_crystal_colour_primary colourless
_exptl_crystal_density_diffrn 1.821
_exptl_crystal_description block
_exptl_crystal_F_000 1921
_exptl_crystal_size_max 0.354
_exptl_crystal_size_mid 0.246
_exptl_crystal_size_min 0.154
_refine_diff_density_max 1.822
_refine_diff_density_min -0.948
_refine_diff_density_rms 0.178
_refine_ls_abs_structure_details
;
 Flack x determined using 2003 quotients [(I+)-(I-)]/[(I+)+(I-)]
 (Parsons, Flack and Wagner, Acta Cryst. B69 (2013) 249-259).
;
_refine_ls_abs_structure_Flack -0.009(10)
_refine_ls_extinction_method none
_refine_ls_goodness_of_fit_ref 1.091
_refine_ls_hydrogen_treatment constr
_refine_ls_matrix_type full
_refine_ls_number_parameters 309
_refine_ls_number_reflns 5723
_refine_ls_number_restraints 25
_refine_ls_restrained_S_all 1.089
_refine_ls_R_factor_all 0.0453
_refine_ls_R_factor_gt 0.0399
_refine_ls_shift/su_max 0.000
_refine_ls_shift/su_mean 0.000
_refine_ls_structure_factor_coef Fsqd
_refine_ls_weighting_details 'w=1/[\s^2^(Fo^2^)+(0.0574P)^2^+6.1249P] where P=(Fo^2^+2Fc^2^)/3'
_refine_ls_weighting_scheme calc
_refine_ls_wR_factor_gt 0.1017
_refine_ls_wR_factor_ref 0.1056
_reflns_Friedel_coverage 0.714
_reflns_Friedel_fraction_full 0.999
_reflns_Friedel_fraction_max 0.873
_reflns_number_gt 5205
_reflns_number_total 5723
_reflns_threshold_expression 'I > 2\s(I)'
_cod_data_source_file c9dt01239g2.cif
_cod_data_source_block tps241
_cod_original_cell_volume 3620.41(16)
_cod_original_formula_sum 'C23.05 H22.10 Au Cl2.30 N3 P S0.35'
_cod_database_code 7701633
_shelx_shelxl_version_number 2018/3
_shelx_space_group_comment
;
The symmetry employed for this shelxl refinement is uniquely defined
by the following loop, which should always be used as a source of
symmetry information in preference to the above space-group names.
They are only intended as comments.
;
_shelx_estimated_absorpt_t_max 0.436
_shelx_estimated_absorpt_t_min 0.208
_olex2_refinement_description
;
1. Fixed Uiso
 At 1.2 times of:
  All C(H) groups, All C(H,H) groups
2. Restrained distances
 Cl2-C24
 1.79 with sigma of 0.02
3. Uiso/Uaniso restraints and constraints
Cl3B \\sim C25B: within 2A with sigma of 0.004 and sigma for terminal atoms of
0.008
S \\sim C22 \\sim C23: within 2A with sigma of 0.04 and sigma for terminal
atoms of 0.08
Cl2 \\sim C24: within 2A with sigma of 0.02 and sigma for terminal atoms of 0.04
4. Others
 Fixed Sof: Cl3A(0.7) C25A(0.35) H25A(0.35) H25B(0.35) Cl2(0.3) C24(0.15)
 H24A(0.15) H24B(0.15) Cl3B(0.3) C25B(0.15) H25C(0.15) H25D(0.15) S(0.35)
 C22(0.7) H22A(0.7) H22B(0.7) C23(0.7) H23A(0.7) H23B(0.7)
5.a Secondary CH2 refined with riding coordinates:
 C3(H3A,H3B), C25A(H25A,H25B), C24(H24A,H24B), C25B(H25C,H25D), C22(H22A,H22B),
  C23(H23A,H23B)
5.b Aromatic/amide H refined with riding coordinates:
 C2(H2), C5(H5), C6(H6), C7(H7), C8(H8), C9(H9), C11(H11), C12(H12), C13(H13),
 C14(H14), C15(H15), C17(H17), C18(H18), C19(H19), C20(H20), C21(H21)
;
_olex2_submission_special_instructions 'No special instructions were received'

loop_
_space_group_symop_operation_xyz
'x, y, z'
'-y, x-y, z+1/3'
'-x+y, -x, z+2/3'
'x-y, -y, -z+2/3'
'-x, -x+y, -z+1/3'
'y, x, -z'

loop_
_atom_site_label
_atom_site_type_symbol
_atom_site_fract_x
_atom_site_fract_y
_atom_site_fract_z
_atom_site_U_iso_or_equiv
_atom_site_adp_type
_atom_site_occupancy
_atom_site_site_symmetry_order
_atom_site_calc_flag
_atom_site_refinement_flags_posn
_atom_site_refinement_flags_adp
_atom_site_refinement_flags_occupancy
_atom_site_disorder_assembly
_atom_site_disorder_group
Au Au 0.63183(4) 0.94267(4) 0.06987(2) 0.02551(12) Uani 1 1 d . . . . .
Cl1 Cl 0.7496(3) 0.8304(3) 0.05261(8) 0.0328(5) Uani 1 1 d . . . . .
Cl3A Cl 0.8785(9) 1.0680(13) 0.1417(2) 0.084(3) Uani 0.7 1 d . . . A 1
P P 0.5154(3) 1.0527(3) 0.08436(7) 0.0249(5) Uani 1 1 d . . . . .
N1 N 0.5122(10) 1.0646(10) 0.1972(2) 0.0298(19) Uani 1 1 d . . . . .
N2 N 0.4778(11) 1.1632(10) 0.1888(2) 0.029(2) Uani 1 1 d . . . . .
N3 N 0.4757(11) 1.1717(11) 0.1509(2) 0.031(2) Uani 1 1 d . . . . .
C1 C 0.5067(12) 1.0773(13) 0.1352(3) 0.029(2) Uani 1 1 d . . . . .
C2 C 0.5334(11) 1.0095(12) 0.1650(3) 0.029(2) Uani 1 1 d . . . . .
H2 H 0.560483 0.940117 0.163103 0.035 Uiso 1 1 calc R . . . .
C3 C 0.5347(13) 1.0404(13) 0.2378(3) 0.032(2) Uani 1 1 d . . . . .
H3A H 0.509912 0.941182 0.241134 0.038 Uiso 1 1 calc R . . . .
H3B H 0.472167 1.057802 0.254648 0.038 Uiso 1 1 calc R . . . .
C4 C 0.6836(13) 1.1342(12) 0.2498(3) 0.032(2) Uani 1 1 d . . . . .
C5 C 0.7516(16) 1.2786(14) 0.2441(3) 0.046(3) Uani 1 1 d . . . . .
H5 H 0.702895 1.318663 0.231635 0.055 Uiso 1 1 calc R . . . .
C6 C 0.886(2) 1.3639(15) 0.2559(4) 0.058(4) Uani 1 1 d . . . . .
H6 H 0.930451 1.462181 0.251293 0.070 Uiso 1 1 calc R . . . .
C7 C 0.9615(17) 1.3083(17) 0.2747(4) 0.054(4) Uani 1 1 d . . . . .
H7 H 1.055448 1.368172 0.283057 0.065 Uiso 1 1 calc R . . . .
C8 C 0.8936(15) 1.1603(17) 0.2811(4) 0.053(3) Uani 1 1 d . . . . .
H8 H 0.941811 1.119112 0.293274 0.063 Uiso 1 1 calc R . . . .
C9 C 0.7563(14) 1.0788(14) 0.2692(4) 0.045(3) Uani 1 1 d . . . . .
H9 H 0.709139 0.980817 0.274495 0.054 Uiso 1 1 calc R . . . .
C10 C 0.5937(11) 1.2309(12) 0.0642(3) 0.025(2) Uani 1 1 d . . . . .
C11 C 0.7075(13) 1.3405(13) 0.0823(3) 0.034(2) Uani 1 1 d . . . . .
H11 H 0.743789 1.325259 0.105592 0.040 Uiso 1 1 calc R . . . .
C12 C 0.7679(13) 1.4724(13) 0.0660(3) 0.034(2) Uani 1 1 d . . . . .
H12 H 0.845196 1.549106 0.078500 0.041 Uiso 1 1 calc R . . . .
C13 C 0.7178(12) 1.4944(13) 0.0322(3) 0.034(2) Uani 1 1 d . . . . .
H13 H 0.761623 1.586112 0.021353 0.040 Uiso 1 1 calc R . . . .
C14 C 0.6066(14) 1.3876(14) 0.0136(3) 0.037(3) Uani 1 1 d . . . . .
H14 H 0.573707 1.404166 -0.010065 0.044 Uiso 1 1 calc R . . . .
C15 C 0.5401(14) 1.2510(12) 0.0301(3) 0.034(3) Uani 1 1 d . . . . .
H15 H 0.460801 1.175209 0.018001 0.040 Uiso 1 1 calc R . . . .
C16 C 0.3350(11) 0.9632(12) 0.0669(3) 0.026(2) Uani 1 1 d . . . . .
C17 C 0.2946(11) 0.8589(13) 0.0387(3) 0.031(2) Uani 1 1 d . . . . .
H17 H 0.358095 0.829400 0.030333 0.037 Uiso 1 1 calc R . . . .
C18 C 0.1601(12) 0.7988(13) 0.0230(3) 0.037(3) Uani 1 1 d . . . . .
H18 H 0.132966 0.730933 0.002984 0.045 Uiso 1 1 calc R . . . .
C19 C 0.0679(12) 0.8369(12) 0.0362(3) 0.038(3) Uani 1 1 d . . . . .
H19 H -0.023319 0.795842 0.025116 0.045 Uiso 1 1 calc R . . . .
C20 C 0.1051(13) 0.9358(13) 0.0658(3) 0.038(3) Uani 1 1 d . . . . .
H20 H 0.039054 0.960038 0.075360 0.046 Uiso 1 1 calc R . . . .
C21 C 0.2384(13) 0.9972(13) 0.0808(3) 0.035(3) Uani 1 1 d . . . . .
H21 H 0.264410 1.064192 0.100976 0.042 Uiso 1 1 calc R . . . .
C25A C 1.000000 1.221(4) 0.166667 0.061(8) Uani 0.7 2 d S T P A 1
H25A H 1.050416 1.298996 0.148104 0.073 Uiso 0.35 1 calc R . . A 1
H25B H 0.949582 1.248577 0.185229 0.073 Uiso 0.35 1 calc R . . A 1
Cl2 Cl 0.853(3) 0.586(4) 0.1669(7) 0.086(8) Uani 0.3 1 d D U . B 2
C24 C 1.000000 0.760(6) 0.166667 0.07(2) Uani 0.3 2 d DS TU P B 2
H24A H 1.000580 0.812860 0.189960 0.088 Uiso 0.15 1 calc R . . B 2
H24B H 0.999420 0.812289 0.143375 0.088 Uiso 0.15 1 calc R . . B 2
Cl3B Cl 0.861(2) 1.011(3) 0.1553(7) 0.079(6) Uani 0.3 1 d . U . C 2
C25B C 1.000000 1.000(10) 0.166667 0.076(9) Uani 0.3 2 d S TU P C 2
H25C H 0.976170 0.934768 0.188795 0.091 Uiso 0.15 1 calc R . . C 2
H25D H 1.023832 0.958609 0.144536 0.091 Uiso 0.15 1 calc R . . C 2
S S 1.000000 0.5574(8) 0.166667 0.0561(18) Uani 0.7 2 d S TU P D 1
C22 C 0.848(5) 0.590(6) 0.1771(9) 0.060(9) Uani 0.7 1 d . U . D 1
H22A H 0.761778 0.523302 0.163206 0.072 Uiso 0.7 1 calc R . . D 1
H22B H 0.828503 0.586404 0.205146 0.072 Uiso 0.7 1 calc R . . D 1
C23 C 0.911(4) 0.738(4) 0.1613(8) 0.088(10) Uani 0.7 1 d . U . D 1
H23A H 0.864510 0.786623 0.173228 0.105 Uiso 0.7 1 calc R . . D 1
H23B H 0.896761 0.735630 0.132954 0.105 Uiso 0.7 1 calc R . . D 1

loop_
_atom_site_aniso_label
_atom_site_aniso_U_11
_atom_site_aniso_U_22
_atom_site_aniso_U_33
_atom_site_aniso_U_23
_atom_site_aniso_U_13
_atom_site_aniso_U_12
Au 0.0232(2) 0.0248(2) 0.03059(17) -0.00241(13) 0.00039(14) 0.01351(16)
Cl1 0.0277(14) 0.0314(14) 0.0434(13) -0.0051(11) 0.0008(11) 0.0178(11)
Cl3A 0.042(4) 0.121(10) 0.067(5) -0.014(5) -0.017(3) 0.026(6)
P 0.0221(13) 0.0249(14) 0.0294(11) -0.0032(10) -0.0007(10) 0.0131(10)
N1 0.026(5) 0.028(5) 0.031(4) 0.002(4) 0.003(4) 0.011(4)
N2 0.033(6) 0.029(5) 0.036(4) -0.003(4) 0.001(4) 0.022(5)
N3 0.031(5) 0.040(6) 0.034(4) -0.001(4) 0.002(4) 0.026(5)
C1 0.027(6) 0.029(6) 0.028(5) -0.005(4) -0.002(4) 0.012(4)
C2 0.028(6) 0.024(6) 0.035(5) 0.001(4) 0.002(4) 0.013(5)
C3 0.035(6) 0.030(6) 0.029(5) 0.001(4) 0.002(4) 0.015(5)
C4 0.031(6) 0.028(5) 0.031(5) -0.005(4) 0.003(4) 0.011(5)
C5 0.049(9) 0.035(7) 0.041(6) 0.006(5) -0.003(6) 0.011(6)
C6 0.069(11) 0.032(7) 0.051(7) 0.000(5) -0.015(7) 0.009(8)
C7 0.044(8) 0.054(9) 0.042(6) -0.006(6) -0.003(6) 0.008(7)
C8 0.040(7) 0.042(8) 0.066(8) -0.005(7) -0.009(6) 0.013(7)
C9 0.040(7) 0.041(7) 0.051(6) 0.001(5) -0.007(5) 0.018(6)
C10 0.020(5) 0.033(6) 0.031(5) 0.001(4) 0.004(4) 0.020(5)
C11 0.033(6) 0.032(6) 0.039(6) 0.002(5) 0.003(5) 0.018(5)
C12 0.028(6) 0.028(6) 0.044(6) -0.001(5) 0.005(5) 0.012(5)
C13 0.037(6) 0.027(6) 0.042(5) 0.006(4) 0.015(5) 0.020(5)
C14 0.042(7) 0.035(6) 0.033(5) 0.000(5) 0.003(5) 0.019(6)
C15 0.048(7) 0.028(6) 0.030(5) -0.004(4) 0.005(5) 0.023(6)
C16 0.019(5) 0.031(6) 0.034(5) -0.001(4) 0.002(4) 0.015(5)
C17 0.023(5) 0.036(6) 0.037(5) -0.005(5) -0.002(4) 0.017(5)
C18 0.032(6) 0.027(6) 0.044(6) -0.008(5) -0.002(5) 0.008(5)
C19 0.019(6) 0.033(6) 0.048(6) -0.002(5) -0.005(5) 0.004(5)
C20 0.028(7) 0.044(7) 0.044(6) -0.004(5) 0.001(5) 0.019(6)
C21 0.034(7) 0.041(7) 0.035(5) -0.008(5) -0.004(5) 0.023(6)
C25A 0.051(18) 0.078(19) 0.043(14) -0.002(6) -0.004(12) 0.025(9)
Cl2 0.075(11) 0.106(17) 0.048(12) 0.004(11) 0.029(9) 0.023(12)
C24 0.07(4) 0.10(4) 0.04(3) 0.014(17) 0.03(3) 0.033(19)
Cl3B 0.045(9) 0.082(14) 0.094(16) 0.006(8) -0.002(10) 0.020(8)
C25B 0.044(13) 0.079(17) 0.092(19) -0.001(7) -0.001(13) 0.022(7)
S 0.060(5) 0.058(3) 0.051(4) 0.0063(17) 0.013(3) 0.030(3)
C22 0.095(18) 0.093(18) 0.035(16) 0.018(13) 0.039(13) 0.079(17)
C23 0.11(2) 0.13(3) 0.056(14) -0.005(15) 0.026(17) 0.09(2)

loop_
_atom_type_symbol
_atom_type_description
_atom_type_scat_dispersion_real
_atom_type_scat_dispersion_imag
_atom_type_scat_source
C C 0.0033 0.0016 'International Tables Vol C Tables 4.2.6.8 and 6.1.1.4'
H H 0.0000 0.0000 'International Tables Vol C Tables 4.2.6.8 and 6.1.1.4'
Au Au -2.0133 8.8022 'International Tables Vol C Tables 4.2.6.8 and 6.1.1.4'
Cl Cl 0.1484 0.1585 'International Tables Vol C Tables 4.2.6.8 and 6.1.1.4'
N N 0.0061 0.0033 'International Tables Vol C Tables 4.2.6.8 and 6.1.1.4'
P P 0.1023 0.0942 'International Tables Vol C Tables 4.2.6.8 and 6.1.1.4'
S S 0.1246 0.1234 'International Tables Vol C Tables 4.2.6.8 and 6.1.1.4'

loop_
_geom_angle_atom_site_label_1
_geom_angle_atom_site_label_2
_geom_angle_atom_site_label_3
_geom_angle
_geom_angle_site_symmetry_1
_geom_angle_site_symmetry_3
P Au Cl1 177.84(10) . .
C1 P Au 113.2(4) . .
C1 P C10 104.1(5) . .
C1 P C16 106.4(5) . .
C10 P Au 113.9(3) . .
C16 P Au 113.6(4) . .
C16 P C10 104.7(5) . .
N2 N1 C3 119.4(8) . .
C2 N1 N2 111.5(8) . .
C2 N1 C3 128.8(9) . .
N3 N2 N1 107.1(8) . .
N2 N3 C1 108.8(9) . .
N3 C1 P 124.1(8) . .
N3 C1 C2 108.4(9) . .
C2 C1 P 127.5(8) . .
N1 C2 C1 104.1(9) . .
N1 C3 C4 111.4(9) . .
C5 C4 C3 121.8(12) . .
C5 C4 C9 117.9(12) . .
C9 C4 C3 120.1(10) . .
C6 C5 C4 121.6(14) . .
C5 C6 C7 120.8(14) . .
C6 C7 C8 118.7(14) . .
C9 C8 C7 118.3(15) . .
C8 C9 C4 122.7(13) . .
C11 C10 P 119.7(8) . .
C11 C10 C15 121.3(11) . .
C15 C10 P 118.9(9) . .
C12 C11 C10 118.8(11) . .
C13 C12 C11 120.8(12) . .
C14 C13 C12 121.3(11) . .
C13 C14 C15 119.3(11) . .
C10 C15 C14 118.4(11) . .
C17 C16 P 119.2(8) . .
C21 C16 P 121.2(9) . .
C21 C16 C17 119.6(10) . .
C18 C17 C16 119.2(11) . .
C19 C18 C17 120.2(11) . .
C18 C19 C20 120.9(11) . .
C21 C20 C19 119.0(12) . .
C20 C21 C16 120.9(11) . .
Cl3A C25A Cl3A 110(2) 5_765 .
Cl3B C25B Cl3B 115(7) 5_765 .
C22 S C22 102(3) . 5_765
C23 C22 S 100(3) . .
C22 C23 C23 108(2) . 5_765

loop_
_geom_bond_atom_site_label_1
_geom_bond_atom_site_label_2
_geom_bond_distance
_geom_bond_site_symmetry_2
Au Cl1 2.270(3) .
Au P 2.213(3) .
Cl3A C25A 1.76(3) .
P C1 1.791(10) .
P C10 1.838(12) .
P C16 1.820(11) .
N1 N2 1.345(13) .
N1 C2 1.342(13) .
N1 C3 1.474(13) .
N2 N3 1.318(12) .
N3 C1 1.356(14) .
C1 C2 1.386(15) .
C3 C4 1.492(17) .
C4 C5 1.389(17) .
C4 C9 1.396(18) .
C5 C6 1.36(2) .
C6 C7 1.41(2) .
C7 C8 1.43(2) .
C8 C9 1.377(19) .
C10 C11 1.379(17) .
C10 C15 1.386(15) .
C11 C12 1.378(17) .
C12 C13 1.366(17) .
C13 C14 1.360(18) .
C14 C15 1.419(17) .
C16 C17 1.398(16) .
C16 C21 1.376(16) .
C17 C18 1.393(15) .
C18 C19 1.354(18) .
C19 C20 1.398(16) .
C20 C21 1.372(17) .
Cl2 C24 1.78(3) .
Cl3B C25B 1.64(6) .
S C22 1.91(4) .
S C22 1.91(4) 5_765
C22 C23 1.52(6) .
C23 C23 1.74(7) 5_765
